data_7159149
loop_
_publ_author_name
'Dey, Sovan'
'Das, Arindam'
'Yadav, Ram Naresh'
'Boruah, Palash Jyoti'
'Bakli, Prerana'
'Baishya, Tania'
'Sarkar, Koushik'
'Barman, Anup'
'Sahu, Ranabir'
'Maji, Biplab'
'Paul, Amit Kumar'
'Hossain, Md Firoj'

_publ_section_title
;
 Visiblelight-induced ternary electron donor-acceptor complex enabled
 synthesis of 2-(2-hydrazinyl) thiazole derivatives and the assessment of
 their antioxidant and antidiabetic therapeutic potential.
;
_journal_issue 8
_journal_name_full 'Organic &amp; biomolecular chemistry'
_journal_page_first 1771
_journal_page_last 1779
_journal_paper_doi 10.1039/d2ob02308c
_journal_volume 21
_journal_year 2023
_chemical_formula_moiety 'C16 H11 Cl N4 O2 S'
_chemical_formula_sum 'C16 H11 Cl N4 O2 S'
_chemical_formula_weight 358.80
_chemical_name_systematic (E)-4-(4-chlorophenyl)-2-(2-nitrobenzylidene)hydrazinyl)thiazole
_space_group_crystal_system monoclinic
_space_group_IT_number 14
_space_group_name_Hall '-P 2ybc'
_space_group_name_H-M_alt 'P 1 21/c 1'
_atom_sites_solution_hydrogens geom
_atom_sites_solution_primary dual
_audit_creation_date 2022-03-21
_audit_creation_method
;
Olex2 1.5
(compiled 2021.12.09 svn.r5202d8cf for OlexSys, GUI svn.r6439)
;
_audit_update_record
;
2022-03-21 deposited with the CCDC.	2023-01-19 downloaded from the CCDC.
;
_cell_angle_alpha 90
_cell_angle_beta 106.6960(10)
_cell_angle_gamma 90
_cell_formula_units_Z 8
_cell_length_a 18.3410(2)
_cell_length_b 7.29160(10)
_cell_length_c 25.2961(2)
_cell_measurement_reflns_used 15438
_cell_measurement_temperature 293(2)
_cell_measurement_theta_max 68.0420
_cell_measurement_theta_min 2.5130
_cell_volume 3240.36(6)
_computing_cell_refinement 'CrysAlisPro 1.171.40.84a (Rigaku OD, 2020)'
_computing_data_collection 'CrysAlisPro 1.171.40.84a (Rigaku OD, 2020)'
_computing_data_reduction 'CrysAlisPro 1.171.40.84a (Rigaku OD, 2020)'
_computing_molecular_graphics 'Olex2 1.5 (Dolomanov et al., 2009)'
_computing_publication_material 'Olex2 1.5 (Dolomanov et al., 2009)'
_computing_structure_refinement 'SHELXL 2018/3 (Sheldrick, 2015)'
_computing_structure_solution 'SHELXT 2014/5 (Sheldrick, 2014)'
_diffrn_ambient_temperature 293(2)
_diffrn_detector 'Hybrid Pixel Array Detector'
_diffrn_detector_area_resol_mean 10.0000
_diffrn_detector_type HyPix3000
_diffrn_measured_fraction_theta_full 0.997
_diffrn_measured_fraction_theta_max 0.992
_diffrn_measurement_details
;
List of Runs (angles in degrees, time in seconds):

  # Type    Start    End  Width  t~exp~   \w     \q     \k     \f   Frames
#--------------------------------------------------------------------------
  1  \w    -25.00  53.00   0.50    0.74    --   41.33 -47.00  37.00  156
  2  \w     82.00 167.00   0.50    2.96    --   96.67  25.00 -60.00  170
  3  \w    139.00 164.00   0.50    2.96    --   96.67 117.00-150.00   50
  4  \w    116.00 152.00   0.50    2.96    --   96.67 117.00-180.00   72
  5  \w     99.00 125.00   0.50    2.96    --   96.67 117.00-150.00   52
  6  \w     79.00 163.00   0.50    2.96    --   96.67  47.00-174.00  168
  7  \w     99.00 164.00   0.50    2.96    --   96.67 117.00  30.00  130
  8  \w    105.00 170.00   0.50    2.96    --   96.67  96.00 150.00  130
  9  \w    103.00 137.00   0.50    2.96    --   96.67  25.00 120.00   68
 10  \w     45.00  76.00   0.50    2.96    --   96.67 -68.00 150.00   62
 11  \w     58.00  99.00   0.50    2.96    --   96.67 -96.00 150.00   82
 12  \w     41.00 100.00   0.50    0.74    --   41.33-138.00 120.00  118
 13  \w     33.00  59.00   0.50    2.96    --   96.67 -68.00  90.00   52
 14  \w     30.00  57.00   0.50    2.96    --   96.67 -50.00  30.00   54
 15  \w     30.00  55.00   0.50    2.96    --   96.67 -50.00  60.00   50
 16  \w     30.00  57.00   0.50    2.96    --   96.67 -50.00  90.00   54
 17  \w     30.00  56.00   0.50    2.96    --   96.67 -50.00 120.00   52
 18  \w     30.00  57.00   0.50    2.96    --   96.67 -50.00 150.00   54
 19  \w     24.00  53.00   0.50    2.96    --   96.67 -96.00 150.00   58
 20  \w     31.00  57.00   0.50    2.96    --   96.67 -50.00   0.00   52
 21  \w     30.00  55.00   0.50    2.96    --   96.67 -50.00 -30.00   50
 22  \w     32.00  75.00   0.50    2.96    --   96.67 -68.00 -60.00   86
 23  \w     29.00  68.00   0.50    2.96    --   96.67 -59.00 -90.00   78
 24  \w     31.00  68.00   0.50    2.96    --   96.67 -68.00 -90.00   74
 25  \w     30.00  55.00   0.50    2.96    --   96.67 -50.00 -90.00   50
 26  \w     30.00  57.00   0.50    2.96    --   96.67 -50.00 -60.00   54
 27  \w     31.00  56.00   0.50    2.96    --   96.67 -50.00-150.00   50
 28  \w     46.00  72.00   0.50    2.96    --   96.67 -68.00-180.00   52
 29  \w     30.00  55.00   0.50    2.96    --   96.67 -50.00-180.00   50
 30  \w     41.00 100.00   0.50    0.74    --   41.33-138.00-120.00  118
 31  \w    -24.00  35.00   0.50    0.74    --  -41.33  11.00 -60.00  118
 32  \w    -37.00  27.00   0.50    0.74    --  -41.33  32.00 -30.00  128
 33  \w    -47.00 -15.00   0.50    2.96    --  -82.50  42.00 -30.00   64
 34  \w    -47.00 -15.00   0.50    2.96    --  -82.50  42.00   0.00   64
 35  \w    -53.00 -15.00   0.50    2.96    --  -82.50  47.00-174.00   76
 36  \w    -53.00  26.00   0.50    0.74    --  -41.33  47.00-174.00  158
 37  \w     23.00 109.00   0.50    0.74    --   41.33  47.00-174.00  172
 38  \w     21.00 108.00   0.50    0.74    --   41.33  54.00   0.00  174
 39  \w    -26.00  37.00   0.50    0.74    --   41.33 -32.00 -60.00  126
 40  \w    -30.00  28.00   0.50    0.74    --   41.33 -21.00-180.00  116
 41  \w    -26.00  37.00   0.50    0.74    --   41.33 -32.00 -90.00  126
 42  \w    -30.00  28.00   0.50    0.74    --   41.33 -21.00  30.00  116
 43  \w   -109.00 -23.00   0.50    0.74    --  -41.33 -47.00  37.00  172
 44  \w   -150.00 -64.00   0.50    2.96    --  -82.50 -47.00  37.00  172
;
_diffrn_measurement_device 'four-circle diffractometer'
_diffrn_measurement_device_type 'XtaLAB Synergy, Dualflex, HyPix3000'
_diffrn_measurement_method '\w scans'
_diffrn_orient_matrix_type 'CrysAlisPro convention (1999,Acta A55,543-557)'
_diffrn_orient_matrix_UB_11 0.0821456000
_diffrn_orient_matrix_UB_12 -0.0451567000
_diffrn_orient_matrix_UB_13 0.0339977000
_diffrn_orient_matrix_UB_21 -0.0106673000
_diffrn_orient_matrix_UB_22 0.1149972000
_diffrn_orient_matrix_UB_23 0.0483364000
_diffrn_orient_matrix_UB_31 -0.0287918000
_diffrn_orient_matrix_UB_32 -0.1713950000
_diffrn_orient_matrix_UB_33 0.0234517000
_diffrn_radiation_monochromator mirror
_diffrn_radiation_probe x-ray
_diffrn_radiation_type 'Cu K\a'
_diffrn_radiation_wavelength 1.54184
_diffrn_reflns_av_R_equivalents 0.0278
_diffrn_reflns_av_unetI/netI 0.0225
_diffrn_reflns_Laue_measured_fraction_full 0.997
_diffrn_reflns_Laue_measured_fraction_max 0.992
_diffrn_reflns_limit_h_max 22
_diffrn_reflns_limit_h_min -22
_diffrn_reflns_limit_k_max 6
_diffrn_reflns_limit_k_min -8
_diffrn_reflns_limit_l_max 30
_diffrn_reflns_limit_l_min -29
_diffrn_reflns_number 22215
_diffrn_reflns_point_group_measured_fraction_full 0.997
_diffrn_reflns_point_group_measured_fraction_max 0.992
_diffrn_reflns_theta_full 67.684
_diffrn_reflns_theta_max 68.182
_diffrn_reflns_theta_min 2.515
_diffrn_source 'micro-focus sealed X-ray tube'
_diffrn_source_type 'PhotonJet (Cu) X-ray Source'
_exptl_absorpt_coefficient_mu 3.445
_exptl_absorpt_correction_T_max 1.00000
_exptl_absorpt_correction_T_min 0.78189
_exptl_absorpt_correction_type multi-scan
_exptl_absorpt_process_details
;
CrysAlisPro 1.171.40.84a (Rigaku Oxford Diffraction, 2020)
Empirical absorption correction using spherical harmonics,
implemented in SCALE3 ABSPACK scaling algorithm.
;
_exptl_crystal_colour 'clear light orange'
_exptl_crystal_colour_lustre clear
_exptl_crystal_colour_modifier light
_exptl_crystal_colour_primary orange
_exptl_crystal_density_diffrn 1.471
_exptl_crystal_description needle
_exptl_crystal_F_000 1472
_exptl_crystal_preparation 'Crystalised from ethanol'
_exptl_crystal_recrystallization_method No.
_exptl_crystal_size_max 0.002
_exptl_crystal_size_mid 0.002
_exptl_crystal_size_min 0.001
_refine_diff_density_max 0.256
_refine_diff_density_min -0.302
_refine_diff_density_rms 0.034
_refine_ls_extinction_coef 0.00057(7)
_refine_ls_extinction_expression Fc^*^=kFc[1+0.001xFc^2^\l^3^/sin(2\q)]^-1/4^
_refine_ls_extinction_method 'SHELXL-2018/3 (Sheldrick 2018)'
_refine_ls_goodness_of_fit_ref 1.050
_refine_ls_hydrogen_treatment constr
_refine_ls_matrix_type full
_refine_ls_number_parameters 434
_refine_ls_number_reflns 5884
_refine_ls_number_restraints 0
_refine_ls_restrained_S_all 1.050
_refine_ls_R_factor_all 0.0369
_refine_ls_R_factor_gt 0.0323
_refine_ls_shift/su_max 0.001
_refine_ls_shift/su_mean 0.000
_refine_ls_structure_factor_coef Fsqd
_refine_ls_weighting_details 'w=1/[\s^2^(Fo^2^)+(0.0459P)^2^+0.7592P] where P=(Fo^2^+2Fc^2^)/3'
_refine_ls_weighting_scheme calc
_refine_ls_wR_factor_gt 0.0892
_refine_ls_wR_factor_ref 0.0924
_reflns_Friedel_coverage 0.000
_reflns_number_gt 5119
_reflns_number_total 5884
_reflns_threshold_expression 'I > 2\s(I)'
_cod_data_source_file d2ob02308c2.cif
_cod_data_source_block ksk-sd33
_cod_depositor_comments 'Adding full bibliography for 7159147--7159149.cif.'
_cod_database_code 7159149
_shelx_shelxl_version_number 2018/3
_chemical_oxdiff_formula 'C H N O S Cl'
_chemical_oxdiff_usercomment @T
_shelx_space_group_comment
;
The symmetry employed for this shelxl refinement is uniquely defined
by the following loop, which should always be used as a source of
symmetry information in preference to the above space-group names.
They are only intended as comments.
;
_olex2_refinement_description
;
1. Fixed Uiso
 At 1.2 times of:
  All C(H) groups, All N(H) groups
2.a Aromatic/amide H refined with riding coordinates:
 N12(H12), N36(H36), C14(H14), C38(H38), C26(H26), C2(H2), C30(H30), C5(H5),
 C32(H32), C16(H16), C29(H29), C6(H6), C3(H3), C27(H27), C43(H43), C11(H11),
 C19(H19), C40(H40), C42(H42), C41(H41), C18(H18), C17(H17)
;
_olex2_exptl_crystal_mounting_method no.
_olex2_submission_special_instructions 'No special instructions were received'
_oxdiff_exptl_absorpt_empirical_details
;
Empirical correction (ABSPACK) includes:
- Absorption correction using spherical harmonics
- Frame scaling
;
_oxdiff_exptl_absorpt_empirical_full_max 1.401
_oxdiff_exptl_absorpt_empirical_full_min 0.818

loop_
_space_group_symop_operation_xyz
'x, y, z'
'-x, y+1/2, -z+1/2'
'-x, -y, -z'
'x, -y-1/2, z-1/2'

loop_
_atom_site_label
_atom_site_type_symbol
_atom_site_fract_x
_atom_site_fract_y
_atom_site_fract_z
_atom_site_U_iso_or_equiv
_atom_site_adp_type
_atom_site_occupancy
_atom_site_site_symmetry_order
_atom_site_calc_flag
_atom_site_refinement_flags_posn
_atom_site_refinement_flags_adp
_atom_site_refinement_flags_occupancy
_atom_site_disorder_assembly
_atom_site_disorder_group
Cl24 Cl 0.92458(3) 0.13150(7) 0.27635(2) 0.05828(14) Uani 1 1 d . . . . .
S33 S 0.93268(2) 0.71920(7) 0.60678(2) 0.04882(13) Uani 1 1 d . . . . .
S10 S 0.56435(2) 0.60075(7) 0.37728(2) 0.05286(14) Uani 1 1 d . . . . .
Cl48 Cl 0.58250(3) 0.43635(10) 0.74779(2) 0.07785(19) Uani 1 1 d . . . . .
N8 N 0.70759(7) 0.5357(2) 0.42048(5) 0.0430(3) Uani 1 1 d . . . . .
N35 N 0.79139(8) 0.6228(2) 0.57125(5) 0.0441(3) Uani 1 1 d . . . . .
N13 N 0.57769(8) 0.7072(2) 0.48859(6) 0.0452(3) Uani 1 1 d . . . . .
O47 O 0.87255(8) 0.7445(3) 0.32862(6) 0.0744(5) Uani 1 1 d . . . . .
N12 N 0.64624(8) 0.6569(2) 0.48253(6) 0.0494(4) Uani 1 1 d . . . . .
H12 H 0.687263 0.662781 0.509551 0.059 Uiso 1 1 calc R U . . .
N37 N 0.91846(8) 0.7069(2) 0.49168(6) 0.0491(4) Uani 1 1 d . . . . .
O46 O 0.95051(10) 0.6259(3) 0.28879(6) 0.0812(5) Uani 1 1 d . . . . .
N36 N 0.85196(8) 0.6595(3) 0.50173(6) 0.0558(4) Uani 1 1 d . . . . .
H36 H 0.812277 0.629798 0.475489 0.067 Uiso 1 1 calc R U . . .
N45 N 0.93674(10) 0.7004(2) 0.32819(6) 0.0556(4) Uani 1 1 d . . . . .
O23 O 0.62021(10) 0.9776(3) 0.63179(7) 0.0849(5) Uani 1 1 d . . . . .
C25 C 0.75218(9) 0.5933(2) 0.65692(6) 0.0409(4) Uani 1 1 d . . . . .
N21 N 0.56186(12) 0.9273(3) 0.64138(7) 0.0681(5) Uani 1 1 d . . . . .
C1 C 0.74719(9) 0.3986(2) 0.34322(6) 0.0417(4) Uani 1 1 d . . . . .
C7 C 0.68912(9) 0.4845(2) 0.36499(6) 0.0427(4) Uani 1 1 d . . . . .
C31 C 0.80953(9) 0.6390(2) 0.62862(6) 0.0407(4) Uani 1 1 d . . . . .
C14 C 0.57654(10) 0.7602(2) 0.53652(7) 0.0451(4) Uani 1 1 d . . . . .
H14 H 0.621400 0.767042 0.565282 0.054 Uiso 1 1 calc R U . . .
C44 C 1.00095(10) 0.7430(2) 0.37654(7) 0.0445(4) Uani 1 1 d . . . . .
C15 C 0.50370(10) 0.8100(2) 0.54557(7) 0.0434(4) Uani 1 1 d . . . . .
C9 C 0.64696(9) 0.5968(2) 0.43159(6) 0.0425(4) Uani 1 1 d . . . . .
C39 C 0.99160(10) 0.7476(2) 0.42945(7) 0.0444(4) Uani 1 1 d . . . . .
C38 C 0.92084(10) 0.6998(3) 0.44197(7) 0.0505(4) Uani 1 1 d . . . . .
H38 H 0.878101 0.664591 0.413895 0.061 Uiso 1 1 calc R U . . .
C26 C 0.69400(10) 0.4697(3) 0.63423(7) 0.0481(4) Uani 1 1 d . . . . .
H26 H 0.690197 0.418113 0.599924 0.058 Uiso 1 1 calc R U . . .
C2 C 0.80910(10) 0.3076(3) 0.37809(7) 0.0489(4) Uani 1 1 d . . . . .
H2 H 0.814228 0.303421 0.415729 0.059 Uiso 1 1 calc R U . . .
C34 C 0.85140(9) 0.6615(3) 0.55554(6) 0.0432(4) Uani 1 1 d . . . . .
C4 C 0.85548(10) 0.2313(3) 0.30212(7) 0.0453(4) Uani 1 1 d . . . . .
C30 C 0.75665(10) 0.6676(3) 0.70850(7) 0.0503(4) Uani 1 1 d . . . . .
H30 H 0.795164 0.750714 0.724424 0.060 Uiso 1 1 calc R U . . .
C5 C 0.79455(10) 0.3186(3) 0.26670(7) 0.0510(4) Uani 1 1 d . . . . .
H5 H 0.789733 0.321916 0.229092 0.061 Uiso 1 1 calc R U . . .
C20 C 0.49560(11) 0.8805(2) 0.59505(7) 0.0491(4) Uani 1 1 d . . . . .
C32 C 0.88205(10) 0.6901(3) 0.65364(7) 0.0479(4) Uani 1 1 d . . . . .
H32 H 0.902011 0.707390 0.691481 0.057 Uiso 1 1 calc R U . . .
C16 C 0.43620(11) 0.7795(3) 0.50397(8) 0.0533(4) Uani 1 1 d . . . . .
H16 H 0.438502 0.731640 0.470408 0.064 Uiso 1 1 calc R U . . .
C29 C 0.70491(11) 0.6199(3) 0.73628(7) 0.0563(5) Uani 1 1 d . . . . .
H29 H 0.708684 0.669799 0.770806 0.068 Uiso 1 1 calc R U . . .
C6 C 0.74057(10) 0.4011(3) 0.28686(7) 0.0491(4) Uani 1 1 d . . . . .
H6 H 0.699163 0.459365 0.262639 0.059 Uiso 1 1 calc R U . . .
C3 C 0.86317(10) 0.2232(3) 0.35805(7) 0.0502(4) Uani 1 1 d . . . . .
H3 H 0.904089 0.161884 0.381803 0.060 Uiso 1 1 calc R U . . .
C28 C 0.64773(10) 0.4982(3) 0.71262(7) 0.0528(5) Uani 1 1 d . . . . .
C27 C 0.64159(10) 0.4220(3) 0.66172(8) 0.0534(4) Uani 1 1 d . . . . .
H27 H 0.602720 0.339472 0.646043 0.064 Uiso 1 1 calc R U . . .
O22 O 0.55488(13) 0.9171(4) 0.68772(6) 0.1135(8) Uani 1 1 d . . . . .
C43 C 1.06999(11) 0.7778(3) 0.36643(8) 0.0552(5) Uani 1 1 d . . . . .
H43 H 1.074228 0.770378 0.330731 0.066 Uiso 1 1 calc R U . . .
C11 C 0.61557(10) 0.5118(3) 0.33605(7) 0.0515(4) Uani 1 1 d . . . . .
H11 H 0.595325 0.485870 0.298695 0.062 Uiso 1 1 calc R U . . .
C19 C 0.42517(13) 0.9145(3) 0.60291(9) 0.0601(5) Uani 1 1 d . . . . .
H19 H 0.421951 0.957585 0.636764 0.072 Uiso 1 1 calc R U . . .
C40 C 1.05657(11) 0.7932(3) 0.47188(8) 0.0595(5) Uani 1 1 d . . . . .
H40 H 1.053454 0.797839 0.507906 0.071 Uiso 1 1 calc R U . . .
C42 C 1.13193(12) 0.8231(3) 0.40945(9) 0.0645(5) Uani 1 1 d . . . . .
H42 H 1.178439 0.848037 0.403121 0.077 Uiso 1 1 calc R U . . .
C41 C 1.12496(12) 0.8315(3) 0.46222(9) 0.0669(6) Uani 1 1 d . . . . .
H41 H 1.166831 0.863322 0.491476 0.080 Uiso 1 1 calc R U . . .
C18 C 0.36062(13) 0.8845(3) 0.56094(10) 0.0671(6) Uani 1 1 d . . . . .
H18 H 0.313144 0.908555 0.565756 0.081 Uiso 1 1 calc R U . . .
C17 C 0.36632(12) 0.8180(3) 0.51113(10) 0.0660(6) Uani 1 1 d . . . . .
H17 H 0.322420 0.799226 0.482166 0.079 Uiso 1 1 calc R U . . .

loop_
_atom_site_aniso_label
_atom_site_aniso_U_11
_atom_site_aniso_U_22
_atom_site_aniso_U_33
_atom_site_aniso_U_23
_atom_site_aniso_U_13
_atom_site_aniso_U_12
Cl24 0.0527(3) 0.0802(3) 0.0496(2) -0.0103(2) 0.0268(2) 0.0015(2)
S33 0.0388(2) 0.0715(3) 0.0359(2) -0.00051(19) 0.01037(17) -0.00710(19)
S10 0.0380(2) 0.0749(3) 0.0428(2) -0.0079(2) 0.00695(17) 0.0094(2)
Cl48 0.0567(3) 0.1308(5) 0.0543(3) 0.0154(3) 0.0293(2) -0.0041(3)
N8 0.0373(7) 0.0592(8) 0.0327(6) -0.0029(6) 0.0103(5) 0.0016(6)
N35 0.0394(7) 0.0650(9) 0.0284(6) -0.0026(6) 0.0103(5) -0.0025(6)
N13 0.0431(7) 0.0555(8) 0.0390(7) -0.0017(6) 0.0149(6) 0.0061(6)
O47 0.0559(8) 0.1200(13) 0.0432(7) 0.0121(8) 0.0079(6) -0.0064(9)
N12 0.0410(7) 0.0708(10) 0.0361(7) -0.0067(7) 0.0105(6) 0.0089(7)
N37 0.0442(8) 0.0700(10) 0.0363(7) -0.0014(7) 0.0166(6) -0.0058(7)
O46 0.1016(12) 0.1066(13) 0.0417(7) -0.0176(8) 0.0307(8) -0.0230(10)
N36 0.0437(8) 0.0934(12) 0.0324(7) -0.0049(8) 0.0143(6) -0.0127(8)
N45 0.0647(10) 0.0704(10) 0.0334(7) 0.0054(7) 0.0168(7) -0.0113(8)
O23 0.0786(11) 0.0958(12) 0.0724(10) -0.0310(9) 0.0090(9) -0.0044(10)
C25 0.0379(8) 0.0547(9) 0.0299(7) 0.0019(7) 0.0093(6) 0.0031(7)
N21 0.0827(13) 0.0745(12) 0.0447(9) -0.0117(8) 0.0145(9) 0.0189(10)
C1 0.0378(8) 0.0548(10) 0.0331(8) -0.0034(7) 0.0112(6) -0.0034(7)
C7 0.0404(8) 0.0553(10) 0.0319(8) -0.0019(7) 0.0097(6) -0.0004(7)
C31 0.0405(8) 0.0524(9) 0.0290(7) -0.0004(7) 0.0096(6) 0.0001(7)
C14 0.0481(9) 0.0502(9) 0.0373(8) -0.0006(7) 0.0127(7) 0.0048(7)
C44 0.0496(9) 0.0503(9) 0.0356(8) 0.0022(7) 0.0155(7) 0.0009(8)
C15 0.0538(10) 0.0415(8) 0.0383(8) 0.0018(7) 0.0189(7) 0.0024(7)
C9 0.0394(8) 0.0535(9) 0.0344(8) -0.0021(7) 0.0103(7) 0.0015(7)
C39 0.0464(9) 0.0536(10) 0.0354(8) 0.0034(7) 0.0152(7) 0.0013(7)
C38 0.0479(10) 0.0709(12) 0.0340(8) -0.0030(8) 0.0138(7) -0.0062(9)
C26 0.0442(9) 0.0662(11) 0.0347(8) -0.0061(8) 0.0127(7) -0.0020(8)
C2 0.0430(9) 0.0753(12) 0.0300(8) 0.0003(8) 0.0126(7) 0.0034(9)
C34 0.0405(8) 0.0587(10) 0.0310(8) -0.0015(7) 0.0112(7) -0.0004(8)
C4 0.0420(9) 0.0595(10) 0.0386(8) -0.0079(8) 0.0181(7) -0.0064(8)
C30 0.0484(10) 0.0692(12) 0.0338(8) -0.0059(8) 0.0124(7) -0.0045(9)
C5 0.0533(10) 0.0715(12) 0.0302(8) -0.0040(8) 0.0151(7) -0.0042(9)
C20 0.0667(11) 0.0454(9) 0.0388(9) 0.0009(7) 0.0208(8) 0.0055(8)
C32 0.0440(9) 0.0682(11) 0.0301(8) -0.0016(8) 0.0086(7) -0.0053(8)
C16 0.0522(10) 0.0629(11) 0.0487(10) -0.0094(9) 0.0205(8) -0.0022(9)
C29 0.0562(11) 0.0823(14) 0.0328(8) -0.0052(9) 0.0164(8) 0.0033(10)
C6 0.0453(9) 0.0675(11) 0.0332(8) 0.0010(8) 0.0092(7) 0.0031(8)
C3 0.0410(9) 0.0727(12) 0.0374(8) 0.0015(8) 0.0123(7) 0.0060(8)
C28 0.0427(9) 0.0788(13) 0.0406(9) 0.0124(9) 0.0182(7) 0.0074(9)
C27 0.0427(9) 0.0707(12) 0.0474(10) -0.0011(9) 0.0137(8) -0.0061(9)
O22 0.1226(16) 0.176(2) 0.0389(8) -0.0113(11) 0.0185(9) 0.0408(15)
C43 0.0594(11) 0.0664(12) 0.0481(10) 0.0041(9) 0.0286(9) 0.0013(9)
C11 0.0432(9) 0.0738(12) 0.0357(8) -0.0075(8) 0.0084(7) 0.0042(9)
C19 0.0824(14) 0.0557(11) 0.0561(11) -0.0002(9) 0.0422(11) 0.0090(10)
C40 0.0525(11) 0.0878(15) 0.0368(9) 0.0040(9) 0.0107(8) -0.0052(10)
C42 0.0473(11) 0.0831(14) 0.0676(13) 0.0128(11) 0.0236(10) 0.0015(10)
C41 0.0477(11) 0.0965(16) 0.0520(11) 0.0093(11) 0.0073(9) -0.0061(11)
C18 0.0614(12) 0.0711(13) 0.0825(15) -0.0052(12) 0.0426(12) 0.0006(10)
C17 0.0512(11) 0.0791(14) 0.0703(13) -0.0141(11) 0.0214(10) -0.0043(10)

loop_
_atom_type_symbol
_atom_type_description
_atom_type_scat_dispersion_real
_atom_type_scat_dispersion_imag
_atom_type_scat_source
C C 0.0181 0.0091 'International Tables Vol C Tables 4.2.6.8 and 6.1.1.4'
H H 0.0000 0.0000 'International Tables Vol C Tables 4.2.6.8 and 6.1.1.4'
Cl Cl 0.3639 0.7018 'International Tables Vol C Tables 4.2.6.8 and 6.1.1.4'
N N 0.0311 0.0180 'International Tables Vol C Tables 4.2.6.8 and 6.1.1.4'
O O 0.0492 0.0322 'International Tables Vol C Tables 4.2.6.8 and 6.1.1.4'
S S 0.3331 0.5567 'International Tables Vol C Tables 4.2.6.8 and 6.1.1.4'

loop_
_geom_angle_atom_site_label_1
_geom_angle_atom_site_label_2
_geom_angle_atom_site_label_3
_geom_angle
_geom_angle_site_symmetry_1
_geom_angle_site_symmetry_3
_geom_angle_publ_flag
C32 S33 C34 88.08(8) . . ?
C11 S10 C9 88.22(8) . . ?
C9 N8 C7 109.44(13) . . ?
C34 N35 C31 109.17(13) . . ?
C14 N13 N12 117.14(15) . . ?
N13 N12 H12 121.5 . . ?
N13 N12 C9 116.94(14) . . ?
C9 N12 H12 121.5 . . ?
C38 N37 N36 117.49(15) . . ?
N37 N36 H36 121.7 . . ?
N37 N36 C34 116.61(14) . . ?
C34 N36 H36 121.7 . . ?
O47 N45 C44 118.75(15) . . ?
O46 N45 O47 123.26(18) . . ?
O46 N45 C44 117.98(17) . . ?
C26 C25 C31 121.20(14) . . ?
C26 C25 C30 118.09(15) . . ?
C30 C25 C31 120.65(15) . . ?
O23 N21 C20 118.96(17) . . ?
O22 N21 O23 123.4(2) . . ?
O22 N21 C20 117.6(2) . . ?
C2 C1 C7 120.84(14) . . ?
C2 C1 C6 118.03(15) . . ?
C6 C1 C7 121.09(15) . . ?
N8 C7 C1 119.80(14) . . ?
C11 C7 N8 114.90(15) . . ?
C11 C7 C1 125.22(14) . . ?
N35 C31 C25 119.75(14) . . ?
C32 C31 N35 114.73(14) . . ?
C32 C31 C25 125.46(14) . . ?
N13 C14 H14 120.4 . . ?
N13 C14 C15 119.18(16) . . ?
C15 C14 H14 120.4 . . ?
C39 C44 N45 120.90(15) . . ?
C43 C44 N45 116.26(15) . . ?
C43 C44 C39 122.84(17) . . ?
C20 C15 C14 124.53(16) . . ?
C16 C15 C14 119.66(15) . . ?
C16 C15 C20 115.75(16) . . ?
N8 C9 S10 116.27(12) . . ?
N8 C9 N12 123.67(15) . . ?
N12 C9 S10 120.06(12) . . ?
C44 C39 C38 124.19(16) . . ?
C40 C39 C44 115.45(16) . . ?
C40 C39 C38 120.29(15) . . ?
N37 C38 C39 119.26(16) . . ?
N37 C38 H38 120.4 . . ?
C39 C38 H38 120.4 . . ?
C25 C26 H26 119.4 . . ?
C27 C26 C25 121.21(16) . . ?
C27 C26 H26 119.4 . . ?
C1 C2 H2 119.3 . . ?
C3 C2 C1 121.44(15) . . ?
C3 C2 H2 119.3 . . ?
N35 C34 S33 116.56(12) . . ?
N35 C34 N36 123.43(15) . . ?
N36 C34 S33 120.01(12) . . ?
C5 C4 Cl24 119.55(13) . . ?
C5 C4 C3 120.86(16) . . ?
C3 C4 Cl24 119.59(14) . . ?
C25 C30 H30 119.5 . . ?
C29 C30 C25 121.04(17) . . ?
C29 C30 H30 119.5 . . ?
C4 C5 H5 120.0 . . ?
C4 C5 C6 119.93(15) . . ?
C6 C5 H5 120.0 . . ?
C15 C20 N21 121.58(17) . . ?
C19 C20 N21 115.93(17) . . ?
C19 C20 C15 122.48(18) . . ?
S33 C32 H32 124.3 . . ?
C31 C32 S33 111.46(12) . . ?
C31 C32 H32 124.3 . . ?
C15 C16 H16 119.1 . . ?
C17 C16 C15 121.86(18) . . ?
C17 C16 H16 119.1 . . ?
C30 C29 H29 120.3 . . ?
C28 C29 C30 119.50(16) . . ?
C28 C29 H29 120.3 . . ?
C1 C6 H6 119.6 . . ?
C5 C6 C1 120.80(16) . . ?
C5 C6 H6 119.6 . . ?
C2 C3 C4 118.93(16) . . ?
C2 C3 H3 120.5 . . ?
C4 C3 H3 120.5 . . ?
C29 C28 Cl48 119.66(14) . . ?
C29 C28 C27 121.05(16) . . ?
C27 C28 Cl48 119.28(16) . . ?
C26 C27 H27 120.4 . . ?
C28 C27 C26 119.11(18) . . ?
C28 C27 H27 120.4 . . ?
C44 C43 H43 120.3 . . ?
C42 C43 C44 119.43(17) . . ?
C42 C43 H43 120.3 . . ?
S10 C11 H11 124.4 . . ?
C7 C11 S10 111.17(13) . . ?
C7 C11 H11 124.4 . . ?
C20 C19 H19 120.1 . . ?
C18 C19 C20 119.83(18) . . ?
C18 C19 H19 120.1 . . ?
C39 C40 H40 118.9 . . ?
C41 C40 C39 122.21(17) . . ?
C41 C40 H40 118.9 . . ?
C43 C42 H42 120.2 . . ?
C43 C42 C41 119.60(18) . . ?
C41 C42 H42 120.2 . . ?
C40 C41 C42 120.45(19) . . ?
C40 C41 H41 119.8 . . ?
C42 C41 H41 119.8 . . ?
C19 C18 H18 120.3 . . ?
C19 C18 C17 119.39(19) . . ?
C17 C18 H18 120.3 . . ?
C16 C17 C18 120.6(2) . . ?
C16 C17 H17 119.7 . . ?
C18 C17 H17 119.7 . . ?

loop_
_geom_bond_atom_site_label_1
_geom_bond_atom_site_label_2
_geom_bond_distance
_geom_bond_site_symmetry_2
_geom_bond_publ_flag
Cl24 C4 1.7422(17) . ?
S33 C34 1.7232(17) . ?
S33 C32 1.7161(17) . ?
S10 C9 1.7284(16) . ?
S10 C11 1.7187(18) . ?
Cl48 C28 1.7430(17) . ?
N8 C7 1.397(2) . ?
N8 C9 1.301(2) . ?
N35 C31 1.3976(19) . ?
N35 C34 1.304(2) . ?
N13 N12 1.3601(19) . ?
N13 C14 1.278(2) . ?
O47 N45 1.224(2) . ?
N12 H12 0.8600 . ?
N12 C9 1.365(2) . ?
N37 N36 1.360(2) . ?
N37 C38 1.272(2) . ?
O46 N45 1.223(2) . ?
N36 H36 0.8600 . ?
N36 C34 1.364(2) . ?
N45 C44 1.467(2) . ?
O23 N21 1.220(3) . ?
C25 C31 1.470(2) . ?
C25 C26 1.389(2) . ?
C25 C30 1.393(2) . ?
N21 C20 1.466(3) . ?
N21 O22 1.217(2) . ?
C1 C7 1.472(2) . ?
C1 C2 1.390(2) . ?
C1 C6 1.396(2) . ?
C7 C11 1.352(2) . ?
C31 C32 1.351(2) . ?
C14 H14 0.9300 . ?
C14 C15 1.464(2) . ?
C44 C39 1.398(2) . ?
C44 C43 1.385(2) . ?
C15 C20 1.400(2) . ?
C15 C16 1.393(3) . ?
C39 C38 1.464(2) . ?
C39 C40 1.396(3) . ?
C38 H38 0.9300 . ?
C26 H26 0.9300 . ?
C26 C27 1.383(2) . ?
C2 H2 0.9300 . ?
C2 C3 1.381(2) . ?
C4 C5 1.372(3) . ?
C4 C3 1.382(2) . ?
C30 H30 0.9300 . ?
C30 C29 1.378(3) . ?
C5 H5 0.9300 . ?
C5 C6 1.376(3) . ?
C20 C19 1.384(3) . ?
C32 H32 0.9300 . ?
C16 H16 0.9300 . ?
C16 C17 1.374(3) . ?
C29 H29 0.9300 . ?
C29 C28 1.373(3) . ?
C6 H6 0.9300 . ?
C3 H3 0.9300 . ?
C28 C27 1.377(3) . ?
C27 H27 0.9300 . ?
C43 H43 0.9300 . ?
C43 C42 1.369(3) . ?
C11 H11 0.9300 . ?
C19 H19 0.9300 . ?
C19 C18 1.362(3) . ?
C40 H40 0.9300 . ?
C40 C41 1.374(3) . ?
C42 H42 0.9300 . ?
C42 C41 1.378(3) . ?
C41 H41 0.9300 . ?
C18 H18 0.9300 . ?
C18 C17 1.382(3) . ?
C17 H17 0.9300 . ?

loop_
_geom_torsion_atom_site_label_1
_geom_torsion_atom_site_label_2
_geom_torsion_atom_site_label_3
_geom_torsion_atom_site_label_4
_geom_torsion
_geom_torsion_site_symmetry_1
_geom_torsion_site_symmetry_2
_geom_torsion_site_symmetry_3
_geom_torsion_site_symmetry_4
_geom_torsion_publ_flag
Cl24 C4 C5 C6 -178.61(15) . . . . ?
Cl24 C4 C3 C2 178.12(15) . . . . ?
Cl48 C28 C27 C26 -179.23(15) . . . . ?
N8 C7 C11 S10 -1.0(2) . . . . ?
N35 C31 C32 S33 -0.6(2) . . . . ?
N13 N12 C9 S10 4.1(2) . . . . ?
N13 N12 C9 N8 -176.44(17) . . . . ?
N13 C14 C15 C20 -175.89(17) . . . . ?
N13 C14 C15 C16 7.2(3) . . . . ?
O47 N45 C44 C39 31.0(3) . . . . ?
O47 N45 C44 C43 -148.96(19) . . . . ?
N12 N13 C14 C15 -178.02(16) . . . . ?
N37 N36 C34 S33 -0.8(2) . . . . ?
N37 N36 C34 N35 178.58(17) . . . . ?
O46 N45 C44 C39 -150.65(18) . . . . ?
O46 N45 C44 C43 29.4(3) . . . . ?
N36 N37 C38 C39 -179.27(17) . . . . ?
N45 C44 C39 C38 4.2(3) . . . . ?
N45 C44 C39 C40 -178.81(18) . . . . ?
N45 C44 C43 C42 178.34(19) . . . . ?
O23 N21 C20 C15 30.0(3) . . . . ?
O23 N21 C20 C19 -148.5(2) . . . . ?
C25 C31 C32 S33 176.58(14) . . . . ?
C25 C26 C27 C28 -0.3(3) . . . . ?
C25 C30 C29 C28 -0.4(3) . . . . ?
N21 C20 C19 C18 176.43(19) . . . . ?
C1 C7 C11 S10 175.65(15) . . . . ?
C1 C2 C3 C4 0.5(3) . . . . ?
C7 N8 C9 S10 -0.8(2) . . . . ?
C7 N8 C9 N12 179.73(17) . . . . ?
C7 C1 C2 C3 178.66(17) . . . . ?
C7 C1 C6 C5 -179.16(17) . . . . ?
C31 N35 C34 S33 -0.1(2) . . . . ?
C31 N35 C34 N36 -179.46(17) . . . . ?
C31 C25 C26 C27 177.76(17) . . . . ?
C31 C25 C30 C29 -177.40(17) . . . . ?
C14 N13 N12 C9 178.65(16) . . . . ?
C14 C15 C20 N21 5.9(3) . . . . ?
C14 C15 C20 C19 -175.66(18) . . . . ?
C14 C15 C16 C17 177.7(2) . . . . ?
C44 C39 C38 N37 179.39(18) . . . . ?
C44 C39 C40 C41 0.2(3) . . . . ?
C44 C43 C42 C41 0.7(3) . . . . ?
C15 C20 C19 C18 -2.1(3) . . . . ?
C15 C16 C17 C18 -1.8(3) . . . . ?
C9 S10 C11 C7 0.42(16) . . . . ?
C9 N8 C7 C1 -175.69(16) . . . . ?
C9 N8 C7 C11 1.1(2) . . . . ?
C39 C44 C43 C42 -1.6(3) . . . . ?
C39 C40 C41 C42 -1.0(4) . . . . ?
C38 N37 N36 C34 177.63(18) . . . . ?
C38 C39 C40 C41 177.2(2) . . . . ?
C26 C25 C31 N35 26.2(2) . . . . ?
C26 C25 C31 C32 -150.87(19) . . . . ?
C26 C25 C30 C29 0.1(3) . . . . ?
C2 C1 C7 N8 23.6(3) . . . . ?
C2 C1 C7 C11 -152.9(2) . . . . ?
C2 C1 C6 C5 -1.1(3) . . . . ?
C34 S33 C32 C31 0.47(15) . . . . ?
C34 N35 C31 C25 -176.94(16) . . . . ?
C34 N35 C31 C32 0.4(2) . . . . ?
C4 C5 C6 C1 0.5(3) . . . . ?
C30 C25 C31 N35 -156.42(17) . . . . ?
C30 C25 C31 C32 26.5(3) . . . . ?
C30 C25 C26 C27 0.3(3) . . . . ?
C30 C29 C28 Cl48 179.60(15) . . . . ?
C30 C29 C28 C27 0.5(3) . . . . ?
C5 C4 C3 C2 -1.2(3) . . . . ?
C20 C15 C16 C17 0.6(3) . . . . ?
C20 C19 C18 C17 0.9(3) . . . . ?
C32 S33 C34 N35 -0.24(16) . . . . ?
C32 S33 C34 N36 179.19(17) . . . . ?
C16 C15 C20 N21 -177.12(17) . . . . ?
C16 C15 C20 C19 1.3(3) . . . . ?
C29 C28 C27 C26 -0.1(3) . . . . ?
C6 C1 C7 N8 -158.42(17) . . . . ?
C6 C1 C7 C11 25.1(3) . . . . ?
C6 C1 C2 C3 0.6(3) . . . . ?
C3 C4 C5 C6 0.7(3) . . . . ?
O22 N21 C20 C15 -151.5(2) . . . . ?
O22 N21 C20 C19 30.0(3) . . . . ?
C43 C44 C39 C38 -175.78(19) . . . . ?
C43 C44 C39 C40 1.2(3) . . . . ?
C43 C42 C41 C40 0.6(4) . . . . ?
C11 S10 C9 N8 0.23(16) . . . . ?
C11 S10 C9 N12 179.74(16) . . . . ?
C19 C18 C17 C16 1.0(4) . . . . ?
C40 C39 C38 N37 2.6(3) . . . . ?
